data_7062742
loop_
_publ_author_name
'Watari, Ryo'
'Kayaki, Yoshihito'

_publ_section_title
;
 Synthesis, structures, and properties of manganese(i) complexes featuring
 tridentate amidine-toting protic amine ligands
;
_journal_issue 40
_journal_name_full 'New Journal of Chemistry'
_journal_page_first 18610
_journal_page_last 18617
_journal_paper_doi 10.1039/D3NJ02927A
_journal_volume 47
_journal_year 2023
_chemical_formula_moiety 'C17 H27 Mn N5 O3, Br'
_chemical_formula_sum 'C17 H27 Br Mn N5 O3'
_chemical_formula_weight 484.27
_space_group_crystal_system monoclinic
_space_group_IT_number 14
_space_group_name_Hall '-P 2yn'
_space_group_name_H-M_alt 'P 1 21/n 1'
_atom_sites_solution_hydrogens geom
_atom_sites_solution_primary direct
_atom_sites_solution_secondary difmap
_audit_update_record
;
2023-09-20 deposited with the CCDC.	2023-09-21 downloaded from the CCDC.
;
_cell_angle_alpha 90.0000
_cell_angle_beta 103.653(3)
_cell_angle_gamma 90.0000
_cell_formula_units_Z 4
_cell_length_a 10.835(2)
_cell_length_b 18.242(3)
_cell_length_c 10.958(2)
_cell_measurement_reflns_used 5809
_cell_measurement_temperature 93
_cell_measurement_theta_max 27.49
_cell_measurement_theta_min 3.02
_cell_volume 2104.7(6)
_computing_cell_refinement CrystalClear
_computing_data_collection 'CrystalClear (Rigaku Inc., 2008)'
_computing_data_reduction CrystalClear
_computing_molecular_graphics 'CrystalStructure 4.3'
_computing_publication_material 'CrystalStructure 4.3 (Rigaku, 2018)'
_computing_structure_refinement 'SHELXL Version 2014/7 (Sheldrick, 2008)'
_computing_structure_solution 'SIR92 (Altomare, et al., 1994)'
_diffrn_ambient_temperature 93
_diffrn_detector_area_resol_mean 7.111
_diffrn_measured_fraction_theta_full 0.995
_diffrn_measured_fraction_theta_max 0.995
_diffrn_measurement_device_type 'Rigaku Saturn724'
_diffrn_measurement_method \w
_diffrn_radiation_type 'Mo K\a'
_diffrn_radiation_wavelength 0.71075
_diffrn_reflns_av_R_equivalents 0.0678
_diffrn_reflns_av_unetI/netI 0.0874
_diffrn_reflns_Laue_measured_fraction_full 0.995
_diffrn_reflns_Laue_measured_fraction_max 0.995
_diffrn_reflns_limit_h_max 14
_diffrn_reflns_limit_h_min -14
_diffrn_reflns_limit_k_max 20
_diffrn_reflns_limit_k_min -23
_diffrn_reflns_limit_l_max 11
_diffrn_reflns_limit_l_min -14
_diffrn_reflns_number 17194
_diffrn_reflns_point_group_measured_fraction_full 0.995
_diffrn_reflns_point_group_measured_fraction_max 0.995
_diffrn_reflns_theta_full 25.242
_diffrn_reflns_theta_max 27.487
_diffrn_reflns_theta_min 3.025
_diffrn_standards_number 0
_exptl_absorpt_coefficient_mu 2.558
_exptl_absorpt_correction_T_max 0.858
_exptl_absorpt_correction_T_min 0.625
_exptl_absorpt_correction_type multi-scan
_exptl_absorpt_process_details 'REQAB (Rigaku, 1998)'
_exptl_crystal_colour yellow
_exptl_crystal_density_diffrn 1.528
_exptl_crystal_density_method 'not measured'
_exptl_crystal_description prism
_exptl_crystal_F_000 992.00
_exptl_crystal_size_max 0.150
_exptl_crystal_size_mid 0.090
_exptl_crystal_size_min 0.060
_refine_diff_density_max 1.09
_refine_diff_density_min -0.46
_refine_ls_extinction_method none
_refine_ls_goodness_of_fit_ref 0.892
_refine_ls_hydrogen_treatment constr
_refine_ls_number_parameters 248
_refine_ls_number_reflns 4813
_refine_ls_number_restraints 0
_refine_ls_R_factor_all 0.0546
_refine_ls_R_factor_gt 0.0353
_refine_ls_shift/su_max 0.000
_refine_ls_structure_factor_coef Fsqd
_refine_ls_weighting_details 'w = 1/[\s^2^(Fo^2^)+(0.0402P)^2^] where P=(Fo^2^+2Fc^2^)/3'
_refine_ls_weighting_scheme calc
_refine_ls_wR_factor_gt 0.0859
_refine_ls_wR_factor_ref 0.0901
_reflns_Friedel_coverage 0.000
_reflns_number_gt 3075
_reflns_number_total 4813
_reflns_threshold_expression F^2^>2.0\s(F^2^)
_cod_data_source_file d3nj02927a2.cif
_cod_data_source_block C17H27N5O3BrMn
_cod_depositor_comments 'Adding full bibliography for 7062740--7062742.cif.'
_cod_original_cell_volume 2104.6(7)
_cod_database_code 7062742

loop_
_space_group_symop_id
_space_group_symop_operation_xyz
1 +X,+Y,+Z
2 1/2-X,1/2+Y,1/2-Z
3 -X,-Y,-Z
4 -1/2+X,-1/2-Y,-1/2+Z

loop_
_atom_site_label
_atom_site_type_symbol
_atom_site_fract_x
_atom_site_fract_y
_atom_site_fract_z
_atom_site_U_iso_or_equiv
_atom_site_adp_type
_atom_site_occupancy
_atom_site_site_symmetry_order
_atom_site_calc_flag
_atom_site_refinement_flags_posn
_atom_site_refinement_flags_adp
_atom_site_refinement_flags_occupancy
_atom_site_disorder_assembly
_atom_site_disorder_group
Br1 Br 0.33068(3) -0.09839(2) 0.60642(3) 0.01971(10) Uani 1 1 d . . . . .
Mn1 Mn 0.33654(4) 0.22998(2) 0.46275(4) 0.01219(12) Uani 1 1 d . . . . .
O1 O 0.1903(2) 0.36740(12) 0.4111(2) 0.0259(6) Uani 1 1 d . . . . .
O2 O 0.5750(2) 0.31209(12) 0.5618(2) 0.0240(6) Uani 1 1 d . . . . .
O3 O 0.3922(2) 0.25248(12) 0.2138(2) 0.0258(6) Uani 1 1 d . . . . .
N1 N 0.4187(2) 0.12534(12) 0.5006(2) 0.0109(5) Uani 1 1 d . . . . .
H1 H 0.5025 0.1263 0.4772 0.013 Uiso 1 1 calc R U . . .
N2 N 0.1830(2) 0.16586(13) 0.3937(2) 0.0135(6) Uani 1 1 d . . . . .
N3 N 0.1003(2) 0.05393(13) 0.3476(2) 0.0134(6) Uani 1 1 d . . . . .
N4 N 0.3032(2) 0.20913(13) 0.6331(2) 0.0133(6) Uani 1 1 d . . . . .
N5 N 0.3444(3) 0.14598(13) 0.8129(2) 0.0183(6) Uani 1 1 d . . . . .
C1 C 0.3375(3) 0.06967(16) 0.4190(3) 0.0124(6) Uani 1 1 d . . . . .
H2 H 0.3682 0.0619 0.3418 0.015 Uiso 1 1 calc R U . . .
H3 H 0.3422 0.0224 0.4642 0.015 Uiso 1 1 calc R U . . .
C2 C 0.2038(3) 0.09627(16) 0.3855(3) 0.0108(6) Uani 1 1 d . . . . .
C3 C 0.0447(3) 0.17674(16) 0.3620(3) 0.0158(7) Uani 1 1 d . . . . .
H4 H 0.0201 0.2168 0.3001 0.019 Uiso 1 1 calc R U . . .
H5 H 0.0141 0.1887 0.4380 0.019 Uiso 1 1 calc R U . . .
C4 C -0.0099(3) 0.10285(16) 0.3057(3) 0.0153(7) Uani 1 1 d . . . . .
H6 H -0.0827 0.0872 0.3397 0.018 Uiso 1 1 calc R U . . .
H7 H -0.0369 0.1052 0.2130 0.018 Uiso 1 1 calc R U . . .
C5 C 0.4436(3) 0.10748(16) 0.6369(3) 0.0135(6) Uani 1 1 d . . . . .
H8 H 0.5340 0.1166 0.6775 0.016 Uiso 1 1 calc R U . . .
H9 H 0.4252 0.0551 0.6479 0.016 Uiso 1 1 calc R U . . .
C6 C 0.3608(3) 0.15433(16) 0.6963(3) 0.0119(6) Uani 1 1 d . . . . .
C7 C 0.2286(3) 0.24662(17) 0.7118(3) 0.0182(7) Uani 1 1 d . . . . .
H10 H 0.1371 0.2465 0.6699 0.022 Uiso 1 1 calc R U . . .
H11 H 0.2572 0.2980 0.7284 0.022 Uiso 1 1 calc R U . . .
C8 C 0.2537(3) 0.20233(16) 0.8342(3) 0.0178(7) Uani 1 1 d . . . . .
H12 H 0.2915 0.2334 0.9076 0.021 Uiso 1 1 calc R U . . .
H13 H 0.1746 0.1798 0.8470 0.021 Uiso 1 1 calc R U . . .
C9 C 0.1012(3) -0.02264(16) 0.3062(3) 0.0156(7) Uani 1 1 d . . . . .
H14 H 0.1866 -0.0437 0.3450 0.019 Uiso 1 1 calc R U . . .
C10 C 0.0813(4) -0.02719(19) 0.1635(3) 0.0253(8) Uani 1 1 d . . . . .
H15 H -0.0005 -0.0049 0.1231 0.038 Uiso 1 1 calc R U . . .
H16 H 0.0817 -0.0787 0.1381 0.038 Uiso 1 1 calc R U . . .
H17 H 0.1498 -0.0009 0.1378 0.038 Uiso 1 1 calc R U . . .
C11 C 0.0023(3) -0.06650(17) 0.3538(3) 0.0211(7) Uani 1 1 d . . . . .
H18 H -0.0827 -0.0483 0.3140 0.032 Uiso 1 1 calc R U . . .
H19 H 0.0175 -0.0610 0.4451 0.032 Uiso 1 1 calc R U . . .
H20 H 0.0086 -0.1184 0.3328 0.032 Uiso 1 1 calc R U . . .
C12 C 0.3927(3) 0.08729(16) 0.9024(3) 0.0146(7) Uani 1 1 d . . . . .
H21 H 0.4686 0.0655 0.8788 0.018 Uiso 1 1 calc R U . . .
C13 C 0.4362(4) 0.11771(19) 1.0338(3) 0.0270(8) Uani 1 1 d . . . . .
H22 H 0.4822 0.0797 1.0897 0.041 Uiso 1 1 calc R U . . .
H23 H 0.3621 0.1334 1.0640 0.041 Uiso 1 1 calc R U . . .
H24 H 0.4923 0.1597 1.0331 0.041 Uiso 1 1 calc R U . . .
C14 C 0.2953(3) 0.02614(18) 0.8968(3) 0.0248(8) Uani 1 1 d . . . . .
H25 H 0.3297 -0.0111 0.9601 0.037 Uiso 1 1 calc R U . . .
H26 H 0.2763 0.0037 0.8132 0.037 Uiso 1 1 calc R U . . .
H27 H 0.2172 0.0466 0.9135 0.037 Uiso 1 1 calc R U . . .
C15 C 0.2485(3) 0.31385(17) 0.4345(3) 0.0165(7) Uani 1 1 d . . . . .
C16 C 0.4822(3) 0.27901(16) 0.5267(3) 0.0162(7) Uani 1 1 d . . . . .
C17 C 0.3704(3) 0.24056(16) 0.3098(3) 0.0160(7) Uani 1 1 d . . . . .

loop_
_atom_site_aniso_label
_atom_site_aniso_U_11
_atom_site_aniso_U_22
_atom_site_aniso_U_33
_atom_site_aniso_U_23
_atom_site_aniso_U_13
_atom_site_aniso_U_12
Br1 0.01773(17) 0.01892(18) 0.02707(19) 0.00764(15) 0.01447(14) 0.00385(14)
Mn1 0.0139(2) 0.0097(2) 0.0149(2) -0.00030(19) 0.00723(19) 0.00021(18)
O1 0.0255(15) 0.0162(13) 0.0385(16) 0.0027(11) 0.0126(12) 0.0055(10)
O2 0.0235(14) 0.0264(13) 0.0248(13) -0.0071(11) 0.0109(11) -0.0086(11)
O3 0.0399(16) 0.0230(13) 0.0191(13) -0.0009(10) 0.0163(12) -0.0038(11)
N1 0.0111(13) 0.0110(13) 0.0122(13) -0.0013(10) 0.0060(11) 0.0004(10)
N2 0.0139(14) 0.0112(13) 0.0169(14) 0.0016(11) 0.0068(11) 0.0031(10)
N3 0.0114(14) 0.0111(13) 0.0179(14) -0.0010(11) 0.0040(11) 0.0013(10)
N4 0.0161(14) 0.0103(13) 0.0157(14) -0.0013(10) 0.0082(11) 0.0012(10)
N5 0.0272(17) 0.0146(14) 0.0171(14) 0.0020(11) 0.0129(13) 0.0075(12)
C1 0.0123(16) 0.0113(15) 0.0146(15) -0.0006(12) 0.0054(13) -0.0003(12)
C2 0.0145(15) 0.0122(16) 0.0084(14) 0.0016(12) 0.0078(12) 0.0010(12)
C3 0.0156(17) 0.0137(16) 0.0194(17) 0.0008(13) 0.0067(14) 0.0024(12)
C4 0.0119(15) 0.0184(16) 0.0153(16) 0.0018(13) 0.0024(13) 0.0024(13)
C5 0.0147(16) 0.0153(16) 0.0108(15) -0.0012(12) 0.0034(13) 0.0030(13)
C6 0.0116(16) 0.0113(15) 0.0138(16) -0.0024(12) 0.0050(13) -0.0032(12)
C7 0.0219(19) 0.0164(17) 0.0194(17) -0.0010(13) 0.0115(15) 0.0055(13)
C8 0.0205(18) 0.0162(16) 0.0198(18) -0.0017(13) 0.0111(15) 0.0026(13)
C9 0.0155(17) 0.0121(16) 0.0181(16) -0.0028(13) 0.0016(14) -0.0002(12)
C10 0.029(2) 0.0270(19) 0.0226(19) -0.0098(15) 0.0122(16) -0.0039(16)
C11 0.0246(19) 0.0155(17) 0.0235(18) -0.0034(14) 0.0059(15) -0.0034(14)
C12 0.0148(16) 0.0185(17) 0.0113(15) -0.0004(12) 0.0047(13) 0.0037(13)
C13 0.030(2) 0.032(2) 0.0176(18) -0.0058(15) 0.0023(16) 0.0064(16)
C14 0.0216(19) 0.0230(19) 0.031(2) 0.0042(16) 0.0081(16) 0.0003(15)
C15 0.0159(17) 0.0180(18) 0.0176(17) -0.0027(13) 0.0080(14) -0.0034(14)
C16 0.0214(18) 0.0153(17) 0.0150(16) -0.0009(13) 0.0108(14) 0.0046(14)
C17 0.0171(17) 0.0084(15) 0.0230(18) -0.0048(13) 0.0055(14) -0.0004(12)

loop_
_atom_type_symbol
_atom_type_description
_atom_type_scat_dispersion_real
_atom_type_scat_dispersion_imag
_atom_type_scat_source
C C 0.0033 0.0016
;
International Tables for Crystallography
(Vol. C, Tables 4.2.6.8 and 6.1.1.4)
;
H H 0.0000 0.0000
;
International Tables for Crystallography
(Vol. C, Table 6.1.1.4)
;
Br Br -0.2901 2.4595
;
International Tables for Crystallography
(Vol. C, Tables 4.2.6.8 and 6.1.1.4)
;
Mn Mn 0.3368 0.7283
;
International Tables for Crystallography
(Vol. C, Tables 4.2.6.8 and 6.1.1.4)
;
N N 0.0061 0.0033
;
International Tables for Crystallography
(Vol. C, Tables 4.2.6.8 and 6.1.1.4)
;
O O 0.0106 0.0060
;
International Tables for Crystallography
(Vol. C, Tables 4.2.6.8 and 6.1.1.4)
;

loop_
_geom_angle_atom_site_label_1
_geom_angle_atom_site_label_2
_geom_angle_atom_site_label_3
_geom_angle
_geom_angle_site_symmetry_1
_geom_angle_site_symmetry_3
_geom_angle_publ_flag
C15 Mn1 C16 91.43(14) . . ?
C15 Mn1 C17 87.99(14) . . ?
C16 Mn1 C17 87.54(14) . . ?
C15 Mn1 N4 96.68(12) . . ?
C16 Mn1 N4 93.74(12) . . ?
C17 Mn1 N4 175.12(12) . . ?
C15 Mn1 N2 94.12(12) . . ?
C16 Mn1 N2 174.45(12) . . ?
C17 Mn1 N2 92.52(12) . . ?
N4 Mn1 N2 85.76(10) . . ?
C15 Mn1 N1 172.61(12) . . ?
C16 Mn1 N1 94.72(12) . . ?
C17 Mn1 N1 96.35(11) . . ?
N4 Mn1 N1 78.86(10) . . ?
N2 Mn1 N1 79.76(10) . . ?
C5 N1 C1 113.1(2) . . ?
C5 N1 Mn1 111.34(17) . . ?
C1 N1 Mn1 109.65(18) . . ?
C5 N1 H1 107.5 . . ?
C1 N1 H1 107.5 . . ?
Mn1 N1 H1 107.5 . . ?
C2 N2 C3 107.5(2) . . ?
C2 N2 Mn1 116.7(2) . . ?
C3 N2 Mn1 135.32(19) . . ?
C2 N3 C9 125.2(3) . . ?
C2 N3 C4 107.7(2) . . ?
C9 N3 C4 122.9(2) . . ?
C6 N4 C7 107.8(2) . . ?
C6 N4 Mn1 118.2(2) . . ?
C7 N4 Mn1 133.8(2) . . ?
C6 N5 C12 128.0(2) . . ?
C6 N5 C8 108.3(2) . . ?
C12 N5 C8 123.3(2) . . ?
C2 C1 N1 109.1(2) . . ?
C2 C1 H2 109.9 . . ?
N1 C1 H2 109.9 . . ?
C2 C1 H3 109.9 . . ?
N1 C1 H3 109.9 . . ?
H2 C1 H3 108.3 . . ?
N2 C2 N3 116.0(3) . . ?
N2 C2 C1 118.5(3) . . ?
N3 C2 C1 125.5(3) . . ?
N2 C3 C4 104.5(2) . . ?
N2 C3 H4 110.9 . . ?
C4 C3 H4 110.9 . . ?
N2 C3 H5 110.9 . . ?
C4 C3 H5 110.9 . . ?
H4 C3 H5 108.9 . . ?
N3 C4 C3 101.4(2) . . ?
N3 C4 H6 111.5 . . ?
C3 C4 H6 111.5 . . ?
N3 C4 H7 111.5 . . ?
C3 C4 H7 111.5 . . ?
H6 C4 H7 109.3 . . ?
N1 C5 C6 109.1(2) . . ?
N1 C5 H8 109.9 . . ?
C6 C5 H8 109.9 . . ?
N1 C5 H9 109.9 . . ?
C6 C5 H9 109.9 . . ?
H8 C5 H9 108.3 . . ?
N4 C6 N5 116.4(3) . . ?
N4 C6 C5 118.2(3) . . ?
N5 C6 C5 125.4(3) . . ?
N4 C7 C8 104.9(2) . . ?
N4 C7 H10 110.8 . . ?
C8 C7 H10 110.8 . . ?
N4 C7 H11 110.8 . . ?
C8 C7 H11 110.8 . . ?
H10 C7 H11 108.8 . . ?
N5 C8 C7 102.4(2) . . ?
N5 C8 H12 111.3 . . ?
C7 C8 H12 111.3 . . ?
N5 C8 H13 111.3 . . ?
C7 C8 H13 111.3 . . ?
H12 C8 H13 109.2 . . ?
N3 C9 C11 109.7(2) . . ?
N3 C9 C10 110.9(2) . . ?
C11 C9 C10 112.3(3) . . ?
N3 C9 H14 107.9 . . ?
C11 C9 H14 107.9 . . ?
C10 C9 H14 107.9 . . ?
C9 C10 H15 109.5 . . ?
C9 C10 H16 109.5 . . ?
H15 C10 H16 109.5 . . ?
C9 C10 H17 109.5 . . ?
H15 C10 H17 109.5 . . ?
H16 C10 H17 109.5 . . ?
C9 C11 H18 109.5 . . ?
C9 C11 H19 109.5 . . ?
H18 C11 H19 109.5 . . ?
C9 C11 H20 109.5 . . ?
H18 C11 H20 109.5 . . ?
H19 C11 H20 109.5 . . ?
N5 C12 C13 110.6(3) . . ?
N5 C12 C14 111.9(3) . . ?
C13 C12 C14 111.3(3) . . ?
N5 C12 H21 107.6 . . ?
C13 C12 H21 107.6 . . ?
C14 C12 H21 107.6 . . ?
C12 C13 H22 109.5 . . ?
C12 C13 H23 109.5 . . ?
H22 C13 H23 109.5 . . ?
C12 C13 H24 109.5 . . ?
H22 C13 H24 109.5 . . ?
H23 C13 H24 109.5 . . ?
C12 C14 H25 109.5 . . ?
C12 C14 H26 109.5 . . ?
H25 C14 H26 109.5 . . ?
C12 C14 H27 109.5 . . ?
H25 C14 H27 109.5 . . ?
H26 C14 H27 109.5 . . ?
O1 C15 Mn1 177.2(3) . . ?
O2 C16 Mn1 176.5(3) . . ?
O3 C17 Mn1 175.3(3) . . ?

loop_
_geom_bond_atom_site_label_1
_geom_bond_atom_site_label_2
_geom_bond_distance
_geom_bond_site_symmetry_2
_geom_bond_publ_flag
Mn1 C15 1.791(3) . ?
Mn1 C16 1.805(3) . ?
Mn1 C17 1.808(3) . ?
Mn1 N4 2.020(3) . ?
Mn1 N2 2.028(3) . ?
Mn1 N1 2.106(2) . ?
O1 C15 1.158(4) . ?
O2 C16 1.157(4) . ?
O3 C17 1.153(4) . ?
N1 C5 1.489(4) . ?
N1 C1 1.494(4) . ?
N1 H1 1.0000 . ?
N2 C2 1.296(4) . ?
N2 C3 1.470(4) . ?
N3 C2 1.344(4) . ?
N3 C9 1.469(4) . ?
N3 C4 1.475(4) . ?
N4 C6 1.290(4) . ?
N4 C7 1.480(4) . ?
N5 C6 1.340(4) . ?
N5 C12 1.463(4) . ?
N5 C8 1.478(4) . ?
C1 C2 1.489(4) . ?
C1 H2 0.9900 . ?
C1 H3 0.9900 . ?
C3 C4 1.541(4) . ?
C3 H4 0.9900 . ?
C3 H5 0.9900 . ?
C4 H6 0.9900 . ?
C4 H7 0.9900 . ?
C5 C6 1.495(4) . ?
C5 H8 0.9900 . ?
C5 H9 0.9900 . ?
C7 C8 1.534(4) . ?
C7 H10 0.9900 . ?
C7 H11 0.9900 . ?
C8 H12 0.9900 . ?
C8 H13 0.9900 . ?
C9 C11 1.524(4) . ?
C9 C10 1.530(4) . ?
C9 H14 1.0000 . ?
C10 H15 0.9800 . ?
C10 H16 0.9800 . ?
C10 H17 0.9800 . ?
C11 H18 0.9800 . ?
C11 H19 0.9800 . ?
C11 H20 0.9800 . ?
C12 C13 1.511(4) . ?
C12 C14 1.527(4) . ?
C12 H21 1.0000 . ?
C13 H22 0.9800 . ?
C13 H23 0.9800 . ?
C13 H24 0.9800 . ?
C14 H25 0.9800 . ?
C14 H26 0.9800 . ?
C14 H27 0.9800 . ?

loop_
_geom_hbond_atom_site_label_D
_geom_hbond_atom_site_label_H
_geom_hbond_atom_site_label_A
_geom_hbond_site_symmetry_D
_geom_hbond_site_symmetry_H
_geom_hbond_site_symmetry_A
_geom_hbond_distance_DA
_geom_hbond_distance_DH
_geom_hbond_distance_HA
_geom_hbond_angle_DHA
_geom_hbond_publ_flag
N1 H1 Br1 . . 3_656 3.239(3) 1.000 2.269 163.2 no

loop_
_geom_torsion_atom_site_label_1
_geom_torsion_atom_site_label_2
_geom_torsion_atom_site_label_3
_geom_torsion_atom_site_label_4
_geom_torsion
_geom_torsion_site_symmetry_1
_geom_torsion_site_symmetry_2
_geom_torsion_site_symmetry_3
_geom_torsion_site_symmetry_4
_geom_torsion_publ_flag
C5 N1 C1 C2 98.3(3) . . . . ?
Mn1 N1 C1 C2 -26.6(3) . . . . ?
C3 N2 C2 N3 2.4(4) . . . . ?
Mn1 N2 C2 N3 175.72(19) . . . . ?
C3 N2 C2 C1 -177.2(2) . . . . ?
Mn1 N2 C2 C1 -3.8(4) . . . . ?
C9 N3 C2 N2 166.4(3) . . . . ?
C4 N3 C2 N2 9.1(3) . . . . ?
C9 N3 C2 C1 -14.1(4) . . . . ?
C4 N3 C2 C1 -171.4(3) . . . . ?
N1 C1 C2 N2 20.9(4) . . . . ?
N1 C1 C2 N3 -158.5(3) . . . . ?
C2 N2 C3 C4 -12.1(3) . . . . ?
Mn1 N2 C3 C4 176.3(2) . . . . ?
C2 N3 C4 C3 -15.4(3) . . . . ?
C9 N3 C4 C3 -173.3(2) . . . . ?
N2 C3 C4 N3 16.3(3) . . . . ?
C1 N1 C5 C6 -102.7(3) . . . . ?
Mn1 N1 C5 C6 21.3(3) . . . . ?
C7 N4 C6 N5 -2.1(4) . . . . ?
Mn1 N4 C6 N5 174.6(2) . . . . ?
C7 N4 C6 C5 -179.7(3) . . . . ?
Mn1 N4 C6 C5 -3.0(4) . . . . ?
C12 N5 C6 N4 176.7(3) . . . . ?
C8 N5 C6 N4 3.7(4) . . . . ?
C12 N5 C6 C5 -5.8(5) . . . . ?
C8 N5 C6 C5 -178.9(3) . . . . ?
N1 C5 C6 N4 -12.7(4) . . . . ?
N1 C5 C6 N5 169.9(3) . . . . ?
C6 N4 C7 C8 -0.3(3) . . . . ?
Mn1 N4 C7 C8 -176.3(2) . . . . ?
C6 N5 C8 C7 -3.4(3) . . . . ?
C12 N5 C8 C7 -176.8(3) . . . . ?
N4 C7 C8 N5 2.2(3) . . . . ?
C2 N3 C9 C11 141.7(3) . . . . ?
C4 N3 C9 C11 -64.3(4) . . . . ?
C2 N3 C9 C10 -93.6(3) . . . . ?
C4 N3 C9 C10 60.4(4) . . . . ?
C6 N5 C12 C13 140.5(3) . . . . ?
C8 N5 C12 C13 -47.3(4) . . . . ?
C6 N5 C12 C14 -94.8(4) . . . . ?
C8 N5 C12 C14 77.3(4) . . . . ?
